data_7235731
loop_
_publ_author_name
'Li, Xiao-Jun'
'Li, Meng'
'Yao, Wei'
'Lu, Hai-Yan'
'Zhao, YongSheng'
'Chen, Chuan-Feng'

_publ_section_title
;
 Dialkoxybenzo[j]fluoranthenes: synthesis, structures, photophysical
 properties, and optical waveguide application
;
_journal_issue 24
_journal_name_full 'RSC Advances'
_journal_page_first 18609
_journal_paper_doi 10.1039/C4RA17112H
_journal_volume 5
_journal_year 2015
_chemical_formula_moiety 'C22 H16 O2'
_chemical_formula_sum 'C22 H16 O2'
_chemical_formula_weight 312.35
_space_group_crystal_system triclinic
_space_group_IT_number 2
_space_group_name_Hall '-P 1'
_space_group_name_H-M_alt 'P -1'
_atom_sites_solution_hydrogens geom
_audit_creation_date 2014-12-10
_audit_creation_method
;
Olex2 1.2
(compiled 2013.12.10 svn.r2850 for OlexSys, GUI svn.r4736)
;
_audit_update_record
;
2014-12-10 deposited with the CCDC.
2015-02-04 downloaded from the CCDC.
;
_cell_angle_alpha 104.22(3)
_cell_angle_beta 94.76(3)
_cell_angle_gamma 96.35(3)
_cell_formula_units_Z 4
_cell_length_a 6.3011(13)
_cell_length_b 15.399(3)
_cell_length_c 16.736(3)
_cell_measurement_reflns_used 4823
_cell_measurement_temperature 173.1500
_cell_measurement_theta_max 27.4717
_cell_measurement_theta_min 2.5483
_cell_volume 1554.2(6)
_computing_cell_refinement 'CrystalClear (Rigaku Inc., 2007)'
_computing_data_collection 'CrystalClear (Rigaku Inc., 2007)'
_computing_data_reduction 'CrystalClear (Rigaku Inc., 2007)'
_computing_molecular_graphics 'Olex2 (Dolomanov et al., 2009)'
_computing_publication_material 'Olex2 (Dolomanov et al., 2009)'
_computing_structure_refinement 'SHELXL (Sheldrick, 2013)'
_computing_structure_solution
;
'SHELXS (Sheldrick, 2013)'
;
_diffrn_ambient_temperature 173.1500
_diffrn_detector_area_resol_mean 28.5714
_diffrn_measured_fraction_theta_full 0.988
_diffrn_measured_fraction_theta_max 0.994
_diffrn_measurement_device
;
Saturn724+ (2x2 bin mode)
;
_diffrn_measurement_device_details
;
AFC10: Fixed Chi 2 circle
;
_diffrn_measurement_device_type 'Saturn724+ CCD'
_diffrn_measurement_method '\w scans at fixed \c = 45\%'
_diffrn_orient_matrix_type d*Trek
_diffrn_orient_matrix_UB_11 -0.0621
_diffrn_orient_matrix_UB_12 0.1068
_diffrn_orient_matrix_UB_13 0.1102
_diffrn_orient_matrix_UB_21 0.0403
_diffrn_orient_matrix_UB_22 -0.0282
_diffrn_orient_matrix_UB_23 0.0464
_diffrn_orient_matrix_UB_31 0.0380
_diffrn_orient_matrix_UB_32 0.0336
_diffrn_orient_matrix_UB_33 -0.0358
_diffrn_radiation_detector CCD
_diffrn_radiation_monochromator 'Graphite Monochromator'
_diffrn_radiation_type MoK\a
_diffrn_radiation_wavelength 0.71073
_diffrn_reflns_av_R_equivalents 0.0541
_diffrn_reflns_av_unetI/netI 0.0753
_diffrn_reflns_Laue_measured_fraction_full 0.988
_diffrn_reflns_Laue_measured_fraction_max 0.994
_diffrn_reflns_limit_h_max 7
_diffrn_reflns_limit_h_min -7
_diffrn_reflns_limit_k_max 18
_diffrn_reflns_limit_k_min -17
_diffrn_reflns_limit_l_max 19
_diffrn_reflns_limit_l_min -20
_diffrn_reflns_number 11770
_diffrn_reflns_point_group_measured_fraction_full 0.988
_diffrn_reflns_point_group_measured_fraction_max 0.994
_diffrn_reflns_theta_full 25.242
_diffrn_reflns_theta_max 25.199
_diffrn_reflns_theta_min 1.263
_diffrn_source 'Sealed Tube'
_diffrn_source_current 30.0000
_diffrn_source_power 1.5000
_diffrn_source_voltage 50.0000
_exptl_absorpt_coefficient_mu 0.084
_exptl_absorpt_correction_T_max 1.0000
_exptl_absorpt_correction_T_min 0.6053
_exptl_absorpt_correction_type multi-scan
_exptl_absorpt_process_details 'CrystalClear (Rigaku Inc., 2007)'
_exptl_crystal_colour yellow
_exptl_crystal_colour_primary yellow
_exptl_crystal_density_diffrn 1.335
_exptl_crystal_description rod
_exptl_crystal_F_000 656
_exptl_crystal_size_max 0.42
_exptl_crystal_size_mid 0.12
_exptl_crystal_size_min 0.07
_refine_diff_density_max 0.248
_refine_diff_density_min -0.220
_refine_diff_density_rms 0.057
_refine_ls_extinction_method none
_refine_ls_goodness_of_fit_ref 1.177
_refine_ls_hydrogen_treatment constr
_refine_ls_matrix_type full
_refine_ls_number_parameters 437
_refine_ls_number_reflns 5567
_refine_ls_number_restraints 0
_refine_ls_restrained_S_all 1.177
_refine_ls_R_factor_all 0.1171
_refine_ls_R_factor_gt 0.0848
_refine_ls_shift/su_max 0.001
_refine_ls_shift/su_mean 0.000
_refine_ls_structure_factor_coef Fsqd
_refine_ls_weighting_details 'w=1/[\s^2^(Fo^2^)+(0.0306P)^2^+1.8216P] where P=(Fo^2^+2Fc^2^)/3'
_refine_ls_weighting_scheme calc
_refine_ls_wR_factor_gt 0.1539
_refine_ls_wR_factor_ref 0.1769
_reflns_Friedel_coverage 0.000
_reflns_number_gt 4155
_reflns_number_total 5567
_reflns_threshold_expression 'I > 2\s(I)'
_cod_data_source_file c4ra17112h2.cif
_cod_data_source_block a
_cod_original_cell_volume 1554.3(6)
_cod_database_code 7235731
_shelxl_version_number 2013-4
_shelx_space_group_comment
;
The symmetry employed for this shelxl refinement is uniquely defined
by the following loop, which should always be used as a source of
symmetry information in preference to the above space-group names.
They are only intended as comments.
;
_shelx_estimated_absorpt_t_max 0.994
_shelx_estimated_absorpt_t_min 0.965
_diffrn_number_total 7038
_olex2_refinement_description
;
1. Fixed Uiso
 At 1.2 times of:
  All C(H) groups
 At 1.5 times of:
  All C(H,H,H) groups
2.a Aromatic/amide H refined with riding coordinates:
 C3(H3), C6(H6), C7(H7), C9(H9), C11(H11), C12(H12), C16(H16), C17(H17),
 C18(H18), C20(H20), C25(H25), C26(H26), C30(H30), C31(H31), C32(H32), C34(H34),
  C36(H36), C40(H40), C41(H41), C43(H43)
2.b Idealised Me refined as rotating group:
 C1(H1A,H1B,H1C), C22(H22A,H22B,H22C), C23(H23A,H23B,H23C), C44(H44A,H44B,H44C)
;

loop_
_space_group_symop_operation_xyz
'x, y, z'
'-x, -y, -z'

loop_
_atom_site_label
_atom_site_type_symbol
_atom_site_fract_x
_atom_site_fract_y
_atom_site_fract_z
_atom_site_U_iso_or_equiv
_atom_site_adp_type
_atom_site_occupancy
_atom_site_site_symmetry_order
_atom_site_calc_flag
_atom_site_refinement_flags_posn
O1 O 1.6933(4) 0.49380(17) 0.63157(16) 0.0453(7) Uani 1 1 d .
O2 O 0.0877(4) 0.08387(17) 0.33198(16) 0.0406(6) Uani 1 1 d .
O3 O 2.3409(5) 0.8391(2) -0.11955(19) 0.0586(8) Uani 1 1 d .
O4 O 0.8719(4) 0.56816(18) 0.14003(16) 0.0457(7) Uani 1 1 d .
C1 C 1.8800(6) 0.5005(3) 0.6884(3) 0.0515(11) Uani 1 1 d .
H1A H 1.9707 0.4554 0.6642 0.077 Uiso 1 1 calc GR
H1B H 1.8366 0.4895 0.7403 0.077 Uiso 1 1 calc GR
H1C H 1.9610 0.5612 0.6997 0.077 Uiso 1 1 calc GR
C2 C 1.5519(6) 0.4145(2) 0.6152(2) 0.0364(9) Uani 1 1 d .
C3 C 1.3650(6) 0.4162(2) 0.5615(2) 0.0356(8) Uani 1 1 d .
H3 H 1.3497 0.4667 0.5394 0.043 Uiso 1 1 calc R
C4 C 1.2078(5) 0.3425(2) 0.5426(2) 0.0311(8) Uani 1 1 d .
C5 C 0.9953(5) 0.3194(2) 0.4931(2) 0.0310(8) Uani 1 1 d .
C6 C 0.8830(6) 0.3690(2) 0.4478(2) 0.0336(8) Uani 1 1 d .
H6 H 0.9465 0.4267 0.4443 0.040 Uiso 1 1 calc R
C7 C 0.6819(6) 0.3337(2) 0.4089(2) 0.0324(8) Uani 1 1 d .
H7 H 0.6050 0.3682 0.3796 0.039 Uiso 1 1 calc R
C8 C 0.5847(5) 0.2471(2) 0.4111(2) 0.0313(8) Uani 1 1 d .
C9 C 0.3763(5) 0.2114(2) 0.3692(2) 0.0325(8) Uani 1 1 d .
H9 H 0.2985 0.2465 0.3410 0.039 Uiso 1 1 calc R
C10 C 0.2871(5) 0.1257(2) 0.3697(2) 0.0320(8) Uani 1 1 d .
C11 C 0.4049(6) 0.0735(2) 0.4102(2) 0.0374(9) Uani 1 1 d .
H11 H 0.3452 0.0135 0.4081 0.045 Uiso 1 1 calc R
C12 C 0.6017(6) 0.1069(2) 0.4520(2) 0.0358(9) Uani 1 1 d .
H12 H 0.6751 0.0703 0.4799 0.043 Uiso 1 1 calc R
C13 C 0.7008(5) 0.1946(2) 0.4552(2) 0.0298(8) Uani 1 1 d .
C14 C 0.9050(5) 0.2335(2) 0.4974(2) 0.0295(8) Uani 1 1 d .
C15 C 1.0604(6) 0.1996(2) 0.5509(2) 0.0321(8) Uani 1 1 d .
C16 C 1.0669(6) 0.1248(3) 0.5814(2) 0.0394(9) Uani 1 1 d .
H16 H 0.9503 0.0770 0.5670 0.047 Uiso 1 1 calc R
C17 C 1.2509(6) 0.1195(3) 0.6350(2) 0.0417(9) Uani 1 1 d .
H17 H 1.2541 0.0676 0.6560 0.050 Uiso 1 1 calc R
C18 C 1.4246(6) 0.1871(3) 0.6574(2) 0.0435(10) Uani 1 1 d .
H18 H 1.5450 0.1812 0.6928 0.052 Uiso 1 1 calc R
C19 C 1.4219(5) 0.2659(2) 0.6271(2) 0.0337(8) Uani 1 1 d .
C20 C 1.5846(6) 0.3422(2) 0.6467(2) 0.0370(9) Uani 1 1 d .
H20 H 1.7132 0.3430 0.6809 0.044 Uiso 1 1 calc R
C21 C 1.2391(5) 0.2691(2) 0.5763(2) 0.0311(8) Uani 1 1 d .
C22 C -0.0308(6) 0.1300(3) 0.2820(2) 0.0447(10) Uani 1 1 d .
H22A H 0.0509 0.1390 0.2367 0.067 Uiso 1 1 calc GR
H22B H -0.0544 0.1888 0.3163 0.067 Uiso 1 1 calc GR
H22C H -0.1699 0.0935 0.2588 0.067 Uiso 1 1 calc GR
C23 C 2.4233(7) 0.7685(3) -0.1761(3) 0.0613(13) Uani 1 1 d .
H23A H 2.3166 0.7425 -0.2246 0.092 Uiso 1 1 calc GR
H23B H 2.4539 0.7213 -0.1485 0.092 Uiso 1 1 calc GR
H23C H 2.5559 0.7933 -0.1940 0.092 Uiso 1 1 calc GR
C24 C 2.1612(6) 0.8139(3) -0.0854(3) 0.0484(11) Uani 1 1 d .
C25 C 2.0957(7) 0.8868(3) -0.0264(3) 0.0533(11) Uani 1 1 d .
H25 H 2.1757 0.9455 -0.0142 0.064 Uiso 1 1 calc R
C26 C 1.9186(7) 0.8725(3) 0.0124(3) 0.0489(10) Uani 1 1 d .
H26 H 1.8754 0.9219 0.0510 0.059 Uiso 1 1 calc R
C27 C 1.7976(6) 0.7861(2) -0.0031(2) 0.0372(9) Uani 1 1 d .
C28 C 1.6125(6) 0.7668(2) 0.0356(2) 0.0366(9) Uani 1 1 d .
C29 C 1.4957(6) 0.8270(3) 0.0960(2) 0.0390(9) Uani 1 1 d .
C30 C 1.5127(7) 0.9168(3) 0.1344(2) 0.0470(10) Uani 1 1 d .
H30 H 1.6257 0.9582 0.1252 0.056 Uiso 1 1 calc R
C31 C 1.3585(7) 0.9478(3) 0.1885(2) 0.0488(10) Uani 1 1 d .
H31 H 1.3712 1.0106 0.2148 0.059 Uiso 1 1 calc R
C32 C 1.1909(6) 0.8908(3) 0.2047(2) 0.0456(10) Uani 1 1 d .
H32 H 1.0913 0.9141 0.2413 0.055 Uiso 1 1 calc R
C33 C 1.1708(6) 0.7960(3) 0.1652(2) 0.0370(9) Uani 1 1 d .
C34 C 1.0116(6) 0.7284(3) 0.1768(2) 0.0394(9) Uani 1 1 d .
H34 H 0.9063 0.7438 0.2134 0.047 Uiso 1 1 calc R
C35 C 1.0146(6) 0.6394(3) 0.1333(2) 0.0373(9) Uani 1 1 d .
C36 C 1.1667(6) 0.6132(3) 0.0774(2) 0.0383(9) Uani 1 1 d .
H36 H 1.1614 0.5519 0.0474 0.046 Uiso 1 1 calc R
C37 C 1.3211(6) 0.6779(2) 0.0676(2) 0.0333(8) Uani 1 1 d .
C38 C 1.3242(6) 0.7685(2) 0.1134(2) 0.0368(9) Uani 1 1 d .
C39 C 1.5049(6) 0.6791(3) 0.0189(2) 0.0379(9) Uani 1 1 d .
C40 C 1.5777(6) 0.6073(3) -0.0379(2) 0.0388(9) Uani 1 1 d .
H40 H 1.5033 0.5477 -0.0497 0.047 Uiso 1 1 calc R
C41 C 1.7560(6) 0.6247(3) -0.0754(2) 0.0410(9) Uani 1 1 d .
H41 H 1.8063 0.5763 -0.1127 0.049 Uiso 1 1 calc R
C42 C 1.8674(6) 0.7129(3) -0.0603(2) 0.0396(9) Uani 1 1 d .
C43 C 2.0520(6) 0.7296(3) -0.1004(2) 0.0428(10) Uani 1 1 d .
H43 H 2.0996 0.6810 -0.1384 0.051 Uiso 1 1 calc R
C44 C 0.7184(6) 0.5869(3) 0.1977(2) 0.0490(10) Uani 1 1 d .
H44A H 0.6253 0.6280 0.1812 0.073 Uiso 1 1 calc GR
H44B H 0.7933 0.6152 0.2532 0.073 Uiso 1 1 calc GR
H44C H 0.6308 0.5304 0.1981 0.073 Uiso 1 1 calc GR

loop_
_atom_site_aniso_label
_atom_site_aniso_U_11
_atom_site_aniso_U_22
_atom_site_aniso_U_33
_atom_site_aniso_U_23
_atom_site_aniso_U_13
_atom_site_aniso_U_12
O1 0.0356(15) 0.0442(16) 0.0492(17) 0.0061(13) -0.0035(12) -0.0047(12)
O2 0.0336(14) 0.0387(15) 0.0444(16) 0.0037(12) 0.0007(12) 0.0010(12)
O3 0.0583(19) 0.067(2) 0.064(2) 0.0310(17) 0.0269(16) 0.0203(16)
O4 0.0474(16) 0.0439(16) 0.0440(16) 0.0069(13) 0.0114(13) 0.0037(13)
C1 0.041(2) 0.057(3) 0.047(2) 0.006(2) -0.0061(19) -0.008(2)
C2 0.033(2) 0.036(2) 0.034(2) -0.0011(16) 0.0073(16) 0.0003(16)
C3 0.037(2) 0.034(2) 0.035(2) 0.0032(16) 0.0103(17) 0.0089(16)
C4 0.0309(19) 0.0278(19) 0.0307(19) -0.0003(15) 0.0080(15) 0.0024(15)
C5 0.0318(19) 0.032(2) 0.0272(18) 0.0022(15) 0.0052(15) 0.0057(15)
C6 0.040(2) 0.0239(18) 0.036(2) 0.0038(15) 0.0081(16) 0.0055(16)
C7 0.036(2) 0.0282(19) 0.034(2) 0.0067(15) 0.0060(16) 0.0076(16)
C8 0.0312(19) 0.0269(19) 0.0332(19) 0.0013(15) 0.0070(15) 0.0058(15)
C9 0.0324(19) 0.035(2) 0.0306(19) 0.0064(15) 0.0057(15) 0.0123(16)
C10 0.0301(19) 0.039(2) 0.0252(18) 0.0033(15) 0.0057(15) 0.0041(16)
C11 0.040(2) 0.034(2) 0.037(2) 0.0085(16) 0.0035(17) -0.0014(17)
C12 0.039(2) 0.030(2) 0.039(2) 0.0118(16) 0.0046(17) 0.0043(17)
C13 0.0340(19) 0.0254(18) 0.0303(19) 0.0055(14) 0.0077(15) 0.0067(15)
C14 0.0307(19) 0.0276(19) 0.0293(18) 0.0039(14) 0.0042(15) 0.0074(15)
C15 0.036(2) 0.0276(19) 0.0324(19) 0.0059(15) 0.0069(16) 0.0054(15)
C16 0.040(2) 0.036(2) 0.043(2) 0.0113(17) 0.0071(18) 0.0013(17)
C17 0.043(2) 0.045(2) 0.041(2) 0.0174(18) 0.0040(18) 0.0065(19)
C18 0.040(2) 0.056(3) 0.034(2) 0.0111(19) 0.0001(17) 0.013(2)
C19 0.0319(19) 0.040(2) 0.0275(19) 0.0037(16) 0.0055(15) 0.0097(16)
C20 0.032(2) 0.043(2) 0.033(2) 0.0025(17) 0.0019(16) 0.0054(17)
C21 0.0323(19) 0.0292(19) 0.0310(19) 0.0044(15) 0.0085(16) 0.0048(15)
C22 0.035(2) 0.052(3) 0.043(2) 0.0076(19) -0.0052(18) 0.0055(18)
C23 0.058(3) 0.093(4) 0.047(3) 0.031(3) 0.024(2) 0.030(3)
C24 0.044(2) 0.063(3) 0.050(3) 0.027(2) 0.015(2) 0.020(2)
C25 0.058(3) 0.048(3) 0.062(3) 0.025(2) 0.017(2) 0.012(2)
C26 0.059(3) 0.040(2) 0.054(3) 0.017(2) 0.015(2) 0.015(2)
C27 0.044(2) 0.038(2) 0.033(2) 0.0129(16) 0.0031(17) 0.0114(18)
C28 0.037(2) 0.038(2) 0.034(2) 0.0065(16) 0.0010(17) 0.0118(17)
C29 0.043(2) 0.040(2) 0.033(2) 0.0047(17) 0.0042(17) 0.0075(18)
C30 0.054(3) 0.038(2) 0.046(2) 0.0028(18) 0.009(2) 0.0042(19)
C31 0.059(3) 0.039(2) 0.044(2) -0.0011(18) 0.012(2) 0.012(2)
C32 0.049(2) 0.047(2) 0.039(2) 0.0053(18) 0.0094(19) 0.012(2)
C33 0.038(2) 0.041(2) 0.031(2) 0.0045(16) 0.0001(16) 0.0108(17)
C34 0.039(2) 0.046(2) 0.032(2) 0.0053(17) 0.0037(17) 0.0125(18)
C35 0.037(2) 0.041(2) 0.033(2) 0.0082(17) -0.0006(16) 0.0082(17)
C36 0.038(2) 0.040(2) 0.032(2) 0.0019(16) -0.0040(17) 0.0085(18)
C37 0.035(2) 0.033(2) 0.0303(19) 0.0051(15) -0.0012(16) 0.0088(16)
C38 0.038(2) 0.038(2) 0.032(2) 0.0034(16) 0.0035(16) 0.0100(17)
C39 0.038(2) 0.041(2) 0.033(2) 0.0072(17) -0.0012(17) 0.0082(17)
C40 0.044(2) 0.038(2) 0.032(2) 0.0035(16) 0.0025(17) 0.0108(17)
C41 0.043(2) 0.044(2) 0.035(2) 0.0045(17) 0.0045(18) 0.0133(19)
C42 0.041(2) 0.044(2) 0.037(2) 0.0132(18) 0.0025(17) 0.0158(18)
C43 0.045(2) 0.049(3) 0.036(2) 0.0109(18) 0.0036(18) 0.016(2)
C44 0.042(2) 0.067(3) 0.036(2) 0.010(2) 0.0086(19) 0.008(2)

loop_
_atom_type_symbol
_atom_type_description
_atom_type_scat_dispersion_real
_atom_type_scat_dispersion_imag
_atom_type_scat_source
C C 0.0033 0.0016 'International Tables Vol C Tables 4.2.6.8 and 6.1.1.4'
H H 0.0000 0.0000 'International Tables Vol C Tables 4.2.6.8 and 6.1.1.4'
O O 0.0106 0.0060 'International Tables Vol C Tables 4.2.6.8 and 6.1.1.4'

loop_
_geom_angle_atom_site_label_1
_geom_angle_atom_site_label_2
_geom_angle_atom_site_label_3
_geom_angle
C2 O1 C1 116.4(3)
C10 O2 C22 117.3(3)
C24 O3 C23 116.4(3)
C35 O4 C44 117.6(3)
O1 C1 H1A 109.5
O1 C1 H1B 109.5
O1 C1 H1C 109.5
H1A C1 H1B 109.5
H1A C1 H1C 109.5
H1B C1 H1C 109.5
O1 C2 C3 112.2(3)
C20 C2 O1 124.6(3)
C20 C2 C3 123.2(3)
C2 C3 H3 121.0
C4 C3 C2 118.1(3)
C4 C3 H3 121.0
C3 C4 C5 134.6(3)
C3 C4 C21 118.7(3)
C21 C4 C5 106.6(3)
C6 C5 C4 130.5(3)
C14 C5 C4 108.6(3)
C14 C5 C6 120.8(3)
C5 C6 H6 120.3
C7 C6 C5 119.4(3)
C7 C6 H6 120.3
C6 C7 H7 119.1
C6 C7 C8 121.8(3)
C8 C7 H7 119.1
C7 C8 C9 120.7(3)
C7 C8 C13 119.3(3)
C9 C8 C13 120.1(3)
C8 C9 H9 120.1
C10 C9 C8 119.9(3)
C10 C9 H9 120.1
O2 C10 C9 125.4(3)
O2 C10 C11 114.9(3)
C9 C10 C11 119.7(3)
C10 C11 H11 119.3
C12 C11 C10 121.4(3)
C12 C11 H11 119.3
C11 C12 H12 119.1
C11 C12 C13 121.8(3)
C13 C12 H12 119.1
C12 C13 C8 117.1(3)
C14 C13 C8 118.2(3)
C14 C13 C12 124.7(3)
C5 C14 C13 120.5(3)
C5 C14 C15 107.9(3)
C13 C14 C15 131.6(3)
C16 C15 C14 137.0(3)
C16 C15 C21 117.3(3)
C21 C15 C14 105.7(3)
C15 C16 H16 120.4
C15 C16 C17 119.3(4)
C17 C16 H16 120.4
C16 C17 H17 118.8
C18 C17 C16 122.4(4)
C18 C17 H17 118.8
C17 C18 H18 120.2
C17 C18 C19 119.6(3)
C19 C18 H18 120.2
C20 C19 C18 126.2(3)
C21 C19 C18 116.2(3)
C21 C19 C20 117.5(3)
C2 C20 C19 118.7(3)
C2 C20 H20 120.6
C19 C20 H20 120.6
C4 C21 C15 111.1(3)
C19 C21 C4 123.7(3)
C19 C21 C15 125.2(3)
O2 C22 H22A 109.5
O2 C22 H22B 109.5
O2 C22 H22C 109.5
H22A C22 H22B 109.5
H22A C22 H22C 109.5
H22B C22 H22C 109.5
O3 C23 H23A 109.5
O3 C23 H23B 109.5
O3 C23 H23C 109.5
H23A C23 H23B 109.5
H23A C23 H23C 109.5
H23B C23 H23C 109.5
O3 C24 C25 113.1(4)
C43 C24 O3 126.9(4)
C43 C24 C25 120.0(4)
C24 C25 H25 120.0
C26 C25 C24 120.0(4)
C26 C25 H25 120.0
C25 C26 H26 119.2
C25 C26 C27 121.6(4)
C27 C26 H26 119.2
C26 C27 C28 124.3(3)
C26 C27 C42 118.1(4)
C28 C27 C42 117.5(3)
C27 C28 C29 131.1(3)
C39 C28 C27 121.0(3)
C39 C28 C29 107.8(3)
C30 C29 C28 137.2(4)
C30 C29 C38 117.6(3)
C38 C29 C28 105.2(3)
C29 C30 H30 120.5
C29 C30 C31 119.0(4)
C31 C30 H30 120.5
C30 C31 H31 118.4
C32 C31 C30 123.2(4)
C32 C31 H31 118.4
C31 C32 H32 120.7
C31 C32 C33 118.6(4)
C33 C32 H32 120.7
C34 C33 C32 125.6(3)
C38 C33 C32 116.4(4)
C38 C33 C34 117.9(3)
C33 C34 H34 120.9
C35 C34 C33 118.2(3)
C35 C34 H34 120.9
O4 C35 C34 123.7(3)
O4 C35 C36 113.3(3)
C34 C35 C36 123.0(4)
C35 C36 H36 120.7
C37 C36 C35 118.6(3)
C37 C36 H36 120.7
C36 C37 C38 119.1(3)
C36 C37 C39 135.5(3)
C38 C37 C39 105.3(3)
C33 C38 C29 125.1(3)
C33 C38 C37 123.0(4)
C37 C38 C29 111.8(3)
C28 C39 C37 109.8(3)
C28 C39 C40 120.4(3)
C40 C39 C37 129.7(3)
C39 C40 H40 120.4
C41 C40 C39 119.3(4)
C41 C40 H40 120.4
C40 C41 H41 119.2
C40 C41 C42 121.6(3)
C42 C41 H41 119.2
C41 C42 C27 120.1(3)
C41 C42 C43 120.7(3)
C43 C42 C27 119.2(4)
C24 C43 C42 121.0(4)
C24 C43 H43 119.5
C42 C43 H43 119.5
O4 C44 H44A 109.5
O4 C44 H44B 109.5
O4 C44 H44C 109.5
H44A C44 H44B 109.5
H44A C44 H44C 109.5
H44B C44 H44C 109.5

loop_
_geom_bond_atom_site_label_1
_geom_bond_atom_site_label_2
_geom_bond_distance
O1 C1 1.428(4)
O1 C2 1.383(4)
O2 C10 1.372(4)
O2 C22 1.438(4)
O3 C23 1.431(5)
O3 C24 1.371(5)
O4 C35 1.372(4)
O4 C44 1.425(4)
C1 H1A 0.9800
C1 H1B 0.9800
C1 H1C 0.9800
C2 C3 1.427(5)
C2 C20 1.372(5)
C3 H3 0.9500
C3 C4 1.375(5)
C4 C5 1.474(5)
C4 C21 1.407(5)
C5 C6 1.405(5)
C5 C14 1.403(5)
C6 H6 0.9500
C6 C7 1.365(5)
C7 H7 0.9500
C7 C8 1.415(5)
C8 C9 1.420(5)
C8 C13 1.438(5)
C9 H9 0.9500
C9 C10 1.378(5)
C10 C11 1.404(5)
C11 H11 0.9500
C11 C12 1.353(5)
C12 H12 0.9500
C12 C13 1.411(5)
C13 C14 1.408(5)
C14 C15 1.493(5)
C15 C16 1.373(5)
C15 C21 1.423(5)
C16 H16 0.9500
C16 C17 1.428(5)
C17 H17 0.9500
C17 C18 1.383(5)
C18 H18 0.9500
C18 C19 1.426(5)
C19 C20 1.424(5)
C19 C21 1.387(5)
C20 H20 0.9500
C22 H22A 0.9800
C22 H22B 0.9800
C22 H22C 0.9800
C23 H23A 0.9800
C23 H23B 0.9800
C23 H23C 0.9800
C24 C25 1.425(6)
C24 C43 1.354(6)
C25 H25 0.9500
C25 C26 1.361(5)
C26 H26 0.9500
C26 C27 1.412(5)
C27 C28 1.418(5)
C27 C42 1.425(5)
C28 C29 1.496(5)
C28 C39 1.393(5)
C29 C30 1.363(5)
C29 C38 1.424(5)
C30 H30 0.9500
C30 C31 1.424(5)
C31 H31 0.9500
C31 C32 1.385(6)
C32 H32 0.9500
C32 C33 1.434(5)
C33 C34 1.424(5)
C33 C38 1.384(5)
C34 H34 0.9500
C34 C35 1.388(5)
C35 C36 1.416(5)
C36 H36 0.9500
C36 C37 1.363(5)
C37 C38 1.414(5)
C37 C39 1.472(5)
C39 C40 1.415(5)
C40 H40 0.9500
C40 C41 1.365(5)
C41 H41 0.9500
C41 C42 1.411(5)
C42 C43 1.421(5)
C43 H43 0.9500
C44 H44A 0.9800
C44 H44B 0.9800
C44 H44C 0.9800

loop_
_geom_torsion_atom_site_label_1
_geom_torsion_atom_site_label_2
_geom_torsion_atom_site_label_3
_geom_torsion_atom_site_label_4
_geom_torsion
O1 C2 C3 C4 -177.8(3)
O1 C2 C20 C19 177.8(3)
O2 C10 C11 C12 -178.1(3)
O3 C24 C25 C26 179.5(4)
O3 C24 C43 C42 179.8(4)
O4 C35 C36 C37 -178.0(3)
C1 O1 C2 C3 176.7(3)
C1 O1 C2 C20 -3.0(5)
C2 C3 C4 C5 178.0(3)
C2 C3 C4 C21 -0.5(5)
C3 C2 C20 C19 -1.9(5)
C3 C4 C5 C6 -0.1(6)
C3 C4 C5 C14 -179.1(4)
C3 C4 C21 C15 179.5(3)
C3 C4 C21 C19 -0.8(5)
C4 C5 C6 C7 -177.6(3)
C4 C5 C14 C13 -179.8(3)
C4 C5 C14 C15 0.2(4)
C5 C4 C21 C15 0.5(4)
C5 C4 C21 C19 -179.8(3)
C5 C6 C7 C8 -1.7(5)
C5 C14 C15 C16 177.1(4)
C5 C14 C15 C21 0.1(4)
C6 C5 C14 C13 1.1(5)
C6 C5 C14 C15 -178.9(3)
C6 C7 C8 C9 -179.2(3)
C6 C7 C8 C13 -0.2(5)
C7 C8 C9 C10 177.8(3)
C7 C8 C13 C12 -176.8(3)
C7 C8 C13 C14 2.5(5)
C8 C9 C10 O2 179.7(3)
C8 C9 C10 C11 -1.3(5)
C8 C13 C14 C5 -2.9(5)
C8 C13 C14 C15 177.1(3)
C9 C8 C13 C12 2.1(5)
C9 C8 C13 C14 -178.6(3)
C9 C10 C11 C12 2.8(5)
C10 C11 C12 C13 -1.7(5)
C11 C12 C13 C8 -0.7(5)
C11 C12 C13 C14 -180.0(3)
C12 C13 C14 C5 176.4(3)
C12 C13 C14 C15 -3.7(6)
C13 C8 C9 C10 -1.1(5)
C13 C14 C15 C16 -2.8(7)
C13 C14 C15 C21 -179.9(3)
C14 C5 C6 C7 1.2(5)
C14 C15 C16 C17 -177.8(4)
C14 C15 C21 C4 -0.4(4)
C14 C15 C21 C19 179.9(3)
C15 C16 C17 C18 -0.2(6)
C16 C15 C21 C4 -178.1(3)
C16 C15 C21 C19 2.2(5)
C16 C17 C18 C19 0.5(6)
C17 C18 C19 C20 177.8(3)
C17 C18 C19 C21 0.4(5)
C18 C19 C20 C2 -176.9(3)
C18 C19 C21 C4 178.5(3)
C18 C19 C21 C15 -1.8(5)
C20 C2 C3 C4 1.9(5)
C20 C19 C21 C4 0.9(5)
C20 C19 C21 C15 -179.5(3)
C21 C4 C5 C6 178.6(3)
C21 C4 C5 C14 -0.4(4)
C21 C15 C16 C17 -1.1(5)
C21 C19 C20 C2 0.5(5)
C22 O2 C10 C9 5.7(5)
C22 O2 C10 C11 -173.4(3)
C23 O3 C24 C25 176.8(3)
C23 O3 C24 C43 -1.0(6)
C24 C25 C26 C27 1.0(6)
C25 C24 C43 C42 2.2(6)
C25 C26 C27 C28 179.7(4)
C25 C26 C27 C42 0.8(6)
C26 C27 C28 C29 2.6(6)
C26 C27 C28 C39 -178.1(4)
C26 C27 C42 C41 177.7(3)
C26 C27 C42 C43 -1.2(5)
C27 C28 C29 C30 1.6(7)
C27 C28 C29 C38 -179.1(4)
C27 C28 C39 C37 179.4(3)
C27 C28 C39 C40 -0.4(5)
C27 C42 C43 C24 -0.3(5)
C28 C27 C42 C41 -1.3(5)
C28 C27 C42 C43 179.9(3)
C28 C29 C30 C31 178.5(4)
C28 C29 C38 C33 -178.4(3)
C28 C29 C38 C37 -1.5(4)
C28 C39 C40 C41 0.6(5)
C29 C28 C39 C37 -1.2(4)
C29 C28 C39 C40 179.0(3)
C29 C30 C31 C32 0.3(6)
C30 C29 C38 C33 1.2(6)
C30 C29 C38 C37 178.1(3)
C30 C31 C32 C33 0.0(6)
C31 C32 C33 C34 178.3(4)
C31 C32 C33 C38 0.3(5)
C32 C33 C34 C35 179.7(3)
C32 C33 C38 C29 -0.9(5)
C32 C33 C38 C37 -177.5(3)
C33 C34 C35 O4 179.1(3)
C33 C34 C35 C36 -0.8(5)
C34 C33 C38 C29 -179.1(3)
C34 C33 C38 C37 4.4(5)
C34 C35 C36 C37 1.9(5)
C35 C36 C37 C38 0.1(5)
C35 C36 C37 C39 178.7(4)
C36 C37 C38 C29 179.8(3)
C36 C37 C38 C33 -3.3(5)
C36 C37 C39 C28 -178.4(4)
C36 C37 C39 C40 1.4(7)
C37 C39 C40 C41 -179.2(3)
C38 C29 C30 C31 -0.8(6)
C38 C33 C34 C35 -2.3(5)
C38 C37 C39 C28 0.3(4)
C38 C37 C39 C40 -179.9(4)
C39 C28 C29 C30 -177.8(5)
C39 C28 C29 C38 1.6(4)
C39 C37 C38 C29 0.8(4)
C39 C37 C38 C33 177.7(3)
C39 C40 C41 C42 -1.2(5)
C40 C41 C42 C27 1.5(5)
C40 C41 C42 C43 -179.6(3)
C41 C42 C43 C24 -179.2(4)
C42 C27 C28 C29 -178.5(3)
C42 C27 C28 C39 0.8(5)
C43 C24 C25 C26 -2.5(6)
C44 O4 C35 C34 -2.7(5)
C44 O4 C35 C36 177.2(3)
